data_4342111
loop_
_publ_author_name
'Parker, T. Gannon'
'Chown, Amanda L.'
'Beehler, Austin'
'Pubbi, Divya'
'Cross, Justin N.'
'Albrecht-Schmitt, Thomas E'

_publ_section_title
;
 Ionothermal Synthesis of Tetranuclear Borate Clusters Containing f- and
 p-Block Metals.
;
_journal_issue 2
_journal_name_full 'Inorganic chemistry'
_journal_page_first 570
_journal_page_last 575
_journal_paper_doi 10.1021/ic502461d
_journal_volume 54
_journal_year 2015
_chemical_formula_sum 'B22 H32 O55 Pu4'
_chemical_formula_weight 2106.08
_chemical_name_systematic
; 
 ? 
;
_space_group_IT_number 197
_symmetry_cell_setting cubic
_symmetry_space_group_name_Hall 'I 2 2 3'
_symmetry_space_group_name_H-M 'I 2 3'
_atom_sites_solution_hydrogens notdet
_atom_sites_solution_primary direct
_atom_sites_solution_secondary difmap
_audit_creation_method SHELXL-97
_cell_angle_alpha 90.00
_cell_angle_beta 90.00
_cell_angle_gamma 90.00
_cell_formula_units_Z 2
_cell_length_a 17.8515(12)
_cell_length_b 17.8515(12)
_cell_length_c 17.8515(12)
_cell_measurement_reflns_used 2182
_cell_measurement_temperature 100(2)
_cell_measurement_theta_max 27.44
_cell_measurement_theta_min 2.28
_cell_volume 5688.8(7)
_computing_cell_refinement 'SAINT (Bruker, 1999)'
_computing_data_collection 'SMART (Bruker, 2000)'
_computing_data_reduction 'SAINT (Bruker, 1999)'
_computing_molecular_graphics 'SHELXP-97 (Sheldrick, 1997), CrystalMaker (Kohn, 1995)'
_computing_publication_material 'publCIF (Westrip, 2010)'
_computing_structure_refinement 'SHELXL-97 (Sheldrick, 1997)'
_computing_structure_solution 'SHELXS-97 (Sheldrick, 1997)'
_diffrn_ambient_temperature 100(2)
_diffrn_measured_fraction_theta_full 0.998
_diffrn_measured_fraction_theta_max 0.998
_diffrn_measurement_device_type 'Bruker D8 Quest'
_diffrn_measurement_method '0.5\% wide \w exposures'
_diffrn_radiation_monochromator graphite
_diffrn_radiation_source 'I\ms microfocused'
_diffrn_radiation_type MoK\a
_diffrn_radiation_wavelength 0.71073
_diffrn_reflns_av_R_equivalents 0.1974
_diffrn_reflns_av_sigmaI/netI 0.0615
_diffrn_reflns_limit_h_max 23
_diffrn_reflns_limit_h_min -23
_diffrn_reflns_limit_k_max 23
_diffrn_reflns_limit_k_min -23
_diffrn_reflns_limit_l_max 23
_diffrn_reflns_limit_l_min -23
_diffrn_reflns_number 41564
_diffrn_reflns_theta_full 27.44
_diffrn_reflns_theta_max 27.44
_diffrn_reflns_theta_min 2.28
_exptl_absorpt_coefficient_mu 2.347
_exptl_absorpt_correction_T_max 0.498
_exptl_absorpt_correction_T_min 0.411
_exptl_absorpt_correction_type multi-scan
_exptl_absorpt_process_details sheltxprep
_exptl_crystal_colour Blue
_exptl_crystal_density_diffrn 1.237
_exptl_crystal_density_method 'not measured'
_exptl_crystal_description Prismatic
_exptl_crystal_F_000 1916
_exptl_crystal_size_max 0.4
_exptl_crystal_size_mid 0.35
_exptl_crystal_size_min 0.3
_platon_squeeze_details ' Bi4BO'
_refine_diff_density_max 1.971
_refine_diff_density_min -7.427
_refine_diff_density_rms 0.222
_refine_ls_abs_structure_details 'Flack H D (1983), Acta Cryst. A39, 876-881'
_refine_ls_abs_structure_Flack 0.21(14)
_refine_ls_extinction_method none
_refine_ls_goodness_of_fit_ref 0.997
_refine_ls_hydrogen_treatment noref
_refine_ls_matrix_type full
_refine_ls_number_parameters 39
_refine_ls_number_reflns 2182
_refine_ls_number_restraints 0
_refine_ls_restrained_S_all 0.997
_refine_ls_R_factor_all 0.1305
_refine_ls_R_factor_gt 0.1011
_refine_ls_shift/su_max 0.015
_refine_ls_shift/su_mean 0.002
_refine_ls_structure_factor_coef Fsqd
_refine_ls_weighting_details 'calc w=1/[\s^2^(Fo^2^)+(0.1853P)^2^+0.0000P] where P=(Fo^2^+2Fc^2^)/3'
_refine_ls_weighting_scheme calc
_refine_ls_wR_factor_gt 0.2551
_refine_ls_wR_factor_ref 0.2742
_reflns_number_gt 1449
_reflns_number_total 2182
_reflns_threshold_expression >2sigma(I)
_cod_data_source_file ic502461d_si_002.cif
_cod_data_source_block g3
_cod_depositor_comments
;
The following automatic conversions were performed:

'_symmetry_cell_setting' value 'Cubic' changed to 'cubic' according
to
/home/saulius/struct/COD-crude-data--automatic-downloads/rss-feeds/ACS/lib/dictionaries/cif_core.dic
dictionary named 'cif_core.dic' version 2.4.2 from 2011-04-26.

Automatic conversion script
Id: cif_fix_values 2935 2014-11-11 08:27:57Z andrius 

 Adding full bibliography for 4342104--4342112.cif.
;
_cod_database_code 4342111

loop_
_symmetry_equiv_pos_as_xyz
'x, y, z'
'-x, -y, z'
'-x, y, -z'
'x, -y, -z'
'z, x, y'
'z, -x, -y'
'-z, -x, y'
'-z, x, -y'
'y, z, x'
'-y, z, -x'
'y, -z, -x'
'-y, -z, x'
'x+1/2, y+1/2, z+1/2'
'-x+1/2, -y+1/2, z+1/2'
'-x+1/2, y+1/2, -z+1/2'
'x+1/2, -y+1/2, -z+1/2'
'z+1/2, x+1/2, y+1/2'
'z+1/2, -x+1/2, -y+1/2'
'-z+1/2, -x+1/2, y+1/2'
'-z+1/2, x+1/2, -y+1/2'
'y+1/2, z+1/2, x+1/2'
'-y+1/2, z+1/2, -x+1/2'
'y+1/2, -z+1/2, -x+1/2'
'-y+1/2, -z+1/2, x+1/2'

loop_
_atom_site_label
_atom_site_type_symbol
_atom_site_fract_x
_atom_site_fract_y
_atom_site_fract_z
_atom_site_U_iso_or_equiv
_atom_site_adp_type
_atom_site_occupancy
_atom_site_symmetry_multiplicity
_atom_site_calc_flag
_atom_site_refinement_flags
_atom_site_disorder_assembly
_atom_site_disorder_group
Pu1 Pu 0.382024(9) 0.382024(9) 1.382024(9) 0.08825(7) Uani 1 3 d S . .
B2 B 0.3284(3) 0.5000 1.5000 0.069(2) Uani 1 2 d S . .
B3 B 0.4312(6) 0.4312(6) 1.5688(6) 0.129(2) Uani 1 3 d S . .
O5 O 0.3717(4) 0.4393(3) 1.5158(3) 0.0715(11) Uani 0.457(4) 1 d P A 1
O4 O 0.2797(5) 0.4742(5) 1.4268(5) 0.1022(15) Uiso 0.428(5) 1 d P A 1
O5' O 0.3714(3) 0.4857(2) 1.5632(3) 0.0715(11) Uani 0.543(4) 1 d P . 2
O4' O 0.2862(4) 0.4312(4) 1.4833(4) 0.1022(15) Uiso 0.572(5) 1 d P A 2
O1 O 0.2732(2) 0.4279(2) 1.2801(2) 0.1064(11) Uiso 1 1 d . . .

loop_
_atom_site_aniso_label
_atom_site_aniso_U_11
_atom_site_aniso_U_22
_atom_site_aniso_U_33
_atom_site_aniso_U_23
_atom_site_aniso_U_13
_atom_site_aniso_U_12
Pu1 0.08825(7) 0.08825(7) 0.08825(7) -0.01833(7) -0.01833(7) -0.01833(7)
B2 0.049(3) 0.073(4) 0.085(4) 0.006(3) 0.000 0.000
B3 0.129(2) 0.129(2) 0.129(2) -0.089(3) -0.089(3) 0.089(3)
O5 0.099(3) 0.0505(16) 0.0653(18) -0.0168(13) -0.014(2) 0.0076(19)
O5' 0.099(3) 0.0505(16) 0.0653(18) -0.0168(13) -0.014(2) 0.0076(19)

loop_
_atom_type_symbol
_atom_type_description
_atom_type_scat_dispersion_real
_atom_type_scat_dispersion_imag
_atom_type_scat_source
B B 0.0013 0.0007 'International Tables Vol C Tables 4.2.6.8 and 6.1.1.4'
O O 0.0106 0.0060 'International Tables Vol C Tables 4.2.6.8 and 6.1.1.4'
Pu Pu -9.4100 4.3056 'International Tables Vol C Tables 4.2.6.8 and 6.1.1.4'
H H 0.0000 0.0000 'International Tables Vol C Tables 4.2.6.8 and 6.1.1.4'

loop_
_geom_angle_atom_site_label_1
_geom_angle_atom_site_label_2
_geom_angle_atom_site_label_3
_geom_angle
_geom_angle_site_symmetry_1
_geom_angle_site_symmetry_3
O5' Pu1 O5' 75.21(19) 12_676 8_757
O5' Pu1 O5' 75.21(19) 12_676 4_568
O5' Pu1 O5' 75.21(19) 8_757 4_568
O5' Pu1 O4 115.5(2) 12_676 .
O5' Pu1 O4 91.8(2) 8_757 .
O5' Pu1 O4 40.8(2) 4_568 .
O5' Pu1 O4 40.8(2) 12_676 9_546
O5' Pu1 O4 115.5(2) 8_757 9_546
O5' Pu1 O4 91.8(2) 4_568 9_546
O4 Pu1 O4 118.13(9) . 9_546
O5' Pu1 O4 91.8(2) 12_676 5_456
O5' Pu1 O4 40.8(2) 8_757 5_456
O5' Pu1 O4 115.5(2) 4_568 5_456
O4 Pu1 O4 118.13(9) . 5_456
O4 Pu1 O4 118.13(9) 9_546 5_456
O5' Pu1 O5 89.04(19) 12_676 .
O5' Pu1 O5 37.93(18) 8_757 .
O5' Pu1 O5 44.20(16) 4_568 .
O4 Pu1 O5 54.3(2) . .
O4 Pu1 O5 124.9(2) 9_546 .
O4 Pu1 O5 73.5(2) 5_456 .
O5' Pu1 O5 44.20(16) 12_676 9_546
O5' Pu1 O5 89.04(19) 8_757 9_546
O5' Pu1 O5 37.93(18) 4_568 9_546
O4 Pu1 O5 73.5(2) . 9_546
O4 Pu1 O5 54.3(2) 9_546 9_546
O4 Pu1 O5 124.9(2) 5_456 9_546
O5 Pu1 O5 74.5(2) . 9_546
O5' Pu1 O5 37.93(18) 12_676 5_456
O5' Pu1 O5 44.20(16) 8_757 5_456
O5' Pu1 O5 89.04(19) 4_568 5_456
O4 Pu1 O5 124.9(2) . 5_456
O4 Pu1 O5 73.5(2) 9_546 5_456
O4 Pu1 O5 54.3(2) 5_456 5_456
O5 Pu1 O5 74.5(2) . 5_456
O5 Pu1 O5 74.5(2) 9_546 5_456
O5' Pu1 O4' 51.98(19) 12_676 9_546
O5' Pu1 O4' 121.38(19) 8_757 9_546
O5' Pu1 O4' 68.94(19) 4_568 9_546
O4 Pu1 O4' 89.9(2) . 9_546
O4 Pu1 O4' 28.2(2) 9_546 9_546
O4 Pu1 O4' 142.6(3) 5_456 9_546
O5 Pu1 O4' 110.42(19) . 9_546
O5 Pu1 O4' 36.4(2) 9_546 9_546
O5 Pu1 O4' 89.9(2) 5_456 9_546
O5' Pu1 O4' 68.94(19) 12_676 5_456
O5' Pu1 O4' 51.98(19) 8_757 5_456
O5' Pu1 O4' 121.38(19) 4_568 5_456
O4 Pu1 O4' 142.6(2) . 5_456
O4 Pu1 O4' 89.9(2) 9_546 5_456
O4 Pu1 O4' 28.2(2) 5_456 5_456
O5 Pu1 O4' 89.9(2) . 5_456
O5 Pu1 O4' 110.42(19) 9_546 5_456
O5 Pu1 O4' 36.4(2) 5_456 5_456
O4' Pu1 O4' 115.57(10) 9_546 5_456
O5' Pu1 O4' 121.38(19) 12_676 .
O5' Pu1 O4' 68.94(19) 8_757 .
O5' Pu1 O4' 51.98(19) 4_568 .
O4 Pu1 O4' 28.2(2) . .
O4 Pu1 O4' 142.6(2) 9_546 .
O4 Pu1 O4' 89.9(2) 5_456 .
O5 Pu1 O4' 36.4(2) . .
O5 Pu1 O4' 89.9(2) 9_546 .
O5 Pu1 O4' 110.42(19) 5_456 .
O4' Pu1 O4' 115.57(10) 9_546 .
O4' Pu1 O4' 115.57(10) 5_456 .
O5 B2 O5 110.8(7) 4_568 .
O5 B2 O5' 90.1(4) 4_568 .
O5 B2 O5' 51.0(3) . .
O5 B2 O5' 51.0(3) 4_568 4_568
O5 B2 O5' 90.1(4) . 4_568
O5' B2 O5' 112.9(6) . 4_568
O5 B2 O4' 156.0(4) 4_568 .
O5 B2 O4' 70.6(4) . .
O5' B2 O4' 107.1(3) . .
O5' B2 O4' 105.8(3) 4_568 .
O5 B2 O4' 70.6(4) 4_568 4_568
O5 B2 O4' 156.0(4) . 4_568
O5' B2 O4' 105.8(3) . 4_568
O5' B2 O4' 107.1(3) 4_568 4_568
O4' B2 O4' 118.4(7) . 4_568
O5 B2 O4 111.1(4) 4_568 .
O5 B2 O4 104.1(4) . .
O5' B2 O4 153.1(4) . .
O5' B2 O4 72.3(4) 4_568 .
O4' B2 O4 48.0(4) . .
O4' B2 O4 97.1(5) 4_568 .
O5 B2 O4 104.1(4) 4_568 4_568
O5 B2 O4 111.1(4) . 4_568
O5' B2 O4 72.3(4) . 4_568
O5' B2 O4 153.1(4) 4_568 4_568
O4' B2 O4 97.1(5) . 4_568
O4' B2 O4 48.0(4) 4_568 4_568
O4 B2 O4 115.7(7) . 4_568
O5 B3 O5 119.99(3) 11_577 .
O5 B3 O5 119.99(3) 11_577 8_757
O5 B3 O5 119.99(3) . 8_757
O5 B3 O5' 48.6(3) 11_577 11_577
O5 B3 O5' 168.5(3) . 11_577
O5 B3 O5' 71.4(3) 8_757 11_577
O5 B3 O5' 168.5(3) 11_577 8_757
O5 B3 O5' 71.4(3) . 8_757
O5 B3 O5' 48.6(3) 8_757 8_757
O5' B3 O5' 120.000(6) 11_577 8_757
O5 B3 O5' 71.4(3) 11_577 .
O5 B3 O5' 48.6(3) . .
O5 B3 O5' 168.5(3) 8_757 .
O5' B3 O5' 119.999(6) 11_577 .
O5' B3 O5' 119.998(6) 8_757 .
B2 O5 B3 129.8(5) . .
B2 O5 Pu1 99.3(3) . .
B3 O5 Pu1 121.0(4) . .
B2 O4 Pu1 92.9(4) . .
B2 O5' B3 126.0(4) . .
B2 O5' Pu1 100.5(2) . 4_568
B3 O5' Pu1 122.6(4) . 4_568
B2 O4' Pu1 94.9(4) . .

loop_
_geom_bond_atom_site_label_1
_geom_bond_atom_site_label_2
_geom_bond_distance
_geom_bond_site_symmetry_2
Pu1 O5' 2.563(5) 12_676
Pu1 O5' 2.563(4) 8_757
Pu1 O5' 2.563(5) 4_568
Pu1 O4 2.586(9) .
Pu1 O4 2.586(9) 9_546
Pu1 O4 2.586(9) 5_456
Pu1 O5 2.605(6) .
Pu1 O5 2.605(6) 9_546
Pu1 O5 2.605(6) 5_456
Pu1 O4' 2.639(7) 9_546
Pu1 O4' 2.639(7) 5_456
Pu1 O4' 2.639(7) .
B2 O5 1.361(7) 4_568
B2 O5 1.361(7) .
B2 O5' 1.388(6) .
B2 O5' 1.388(6) 4_568
B2 O4' 1.471(8) .
B2 O4' 1.471(7) 4_568
B2 O4 1.636(10) .
B2 O4 1.636(10) 4_568
B3 O5 1.429(6) 11_577
B3 O5 1.429(6) .
B3 O5 1.429(6) 8_757
B3 O5' 1.448(5) 11_577
B3 O5' 1.448(5) 8_757
B3 O5' 1.448(5) .
O5' Pu1 2.563(4) 4_568

loop_
_platon_squeeze_void_nr
_platon_squeeze_void_average_x
_platon_squeeze_void_average_y
_platon_squeeze_void_average_z
_platon_squeeze_void_volume
_platon_squeeze_void_count_electrons
1 -0.012 -0.005 0.490 3640.7 555.7
